data_2207087
loop_
_publ_author_name
'Qin, Shuqi'
'Yin, Guodong'
'Zhou, Baohan'

_publ_section_title
;
 2,3-Bis(bromomethyl)-1-methoxy-4-nitrobenzene
;
_journal_coeditor_code WN6374
_journal_issue 10
_journal_name_full 'Acta Crystallographica Section E'
_journal_page_first o3257
_journal_page_last o3258
_journal_paper_doi 10.1107/S1600536805028618
_journal_volume 61
_journal_year 2005
_chemical_formula_moiety 'C9 H9 Br2 N O3'
_chemical_formula_sum 'C9 H9 Br2 N O3'
_chemical_formula_weight 338.99
_chemical_name_systematic
;
  ?
;
_space_group_IT_number 19
_symmetry_cell_setting orthorhombic
_symmetry_space_group_name_Hall 'P 2ac 2ab'
_symmetry_space_group_name_H-M 'P 21 21 21'
_atom_sites_solution_hydrogens geom
_atom_sites_solution_primary direct
_atom_sites_solution_secondary difmap
_audit_creation_method SHELXL-97
_cell_angle_alpha 90.00
_cell_angle_beta 90.00
_cell_angle_gamma 90.00
_cell_formula_units_Z 4
_cell_length_a 4.7900(9)
_cell_length_b 13.772(3)
_cell_length_c 17.158(3)
_cell_measurement_reflns_used 2142
_cell_measurement_temperature 292(2)
_cell_measurement_theta_max 23.81
_cell_measurement_theta_min 2.37
_cell_volume 1131.9(4)
_computing_cell_refinement 'SAINT (Bruker, 1999)'
_computing_data_collection 'SMART (Bruker, 1997)'
_computing_data_reduction SAINT
_computing_molecular_graphics 'SHELXTL (Bruker, 2001)'
_computing_publication_material SHELXTL
_computing_structure_refinement 'SHELXL-97 (Sheldrick, 1997)'
_computing_structure_solution 'SHELXS-97 (Sheldrick, 1997)'
_diffrn_ambient_temperature 292(2)
_diffrn_measured_fraction_theta_full 0.995
_diffrn_measured_fraction_theta_max 0.995
_diffrn_measurement_device_type 'Bruker SMART APEX CCD area detector'
_diffrn_measurement_method '\f and \w scans'
_diffrn_radiation_monochromator graphite
_diffrn_radiation_source 'fine-focus sealed tube'
_diffrn_radiation_type MoK\a
_diffrn_radiation_wavelength 0.71073
_diffrn_reflns_av_R_equivalents 0.0340
_diffrn_reflns_av_sigmaI/netI 0.0532
_diffrn_reflns_limit_h_max 6
_diffrn_reflns_limit_h_min -5
_diffrn_reflns_limit_k_max 17
_diffrn_reflns_limit_k_min -14
_diffrn_reflns_limit_l_max 21
_diffrn_reflns_limit_l_min -20
_diffrn_reflns_number 6493
_diffrn_reflns_theta_full 26.98
_diffrn_reflns_theta_max 26.98
_diffrn_reflns_theta_min 1.90
_diffrn_standards_number 0
_exptl_absorpt_coefficient_mu 7.148
_exptl_absorpt_correction_T_max 0.243
_exptl_absorpt_correction_T_min 0.239
_exptl_absorpt_correction_type multi-scan
_exptl_absorpt_process_details 'SADABS, (Sheldrick, 1997)'
_exptl_crystal_colour colorless
_exptl_crystal_density_diffrn 1.989
_exptl_crystal_density_method 'not measured'
_exptl_crystal_description block
_exptl_crystal_F_000 656
_exptl_crystal_size_max 0.20
_exptl_crystal_size_mid 0.20
_exptl_crystal_size_min 0.20
_refine_diff_density_max 0.742
_refine_diff_density_min -0.679
_refine_ls_abs_structure_details 'Flack (1983), 1465 Friedel pairs'
_refine_ls_abs_structure_Flack 0.04(3)
_refine_ls_extinction_method none
_refine_ls_goodness_of_fit_ref 1.126
_refine_ls_hydrogen_treatment constr
_refine_ls_matrix_type full
_refine_ls_number_parameters 137
_refine_ls_number_reflns 2454
_refine_ls_number_restraints 0
_refine_ls_restrained_S_all 1.126
_refine_ls_R_factor_all 0.0595
_refine_ls_R_factor_gt 0.0395
_refine_ls_shift/su_max 0.001
_refine_ls_shift/su_mean 0.000
_refine_ls_structure_factor_coef Fsqd
_refine_ls_weighting_details 'calc w=1/[\s^2^(Fo^2^)+(0.0709P)^2^+0.0631P] where P=(Fo^2^+2Fc^2^)/3'
_refine_ls_weighting_scheme calc
_refine_ls_wR_factor_gt 0.1102
_refine_ls_wR_factor_ref 0.1330
_reflns_number_gt 1920
_reflns_number_total 2454
_reflns_threshold_expression 'I > 2\s(I)'
_cod_data_source_file wn6374.cif
_cod_data_source_block I
_cod_depositor_comments
;
The following automatic conversions were performed:
'_symmetry_cell_setting' value 'Orthorhombic' changed to 'orthorhombic'
according to '/home/saulius/struct/CIF-dictionaries/cif_core.dic'
dictionary named 'cif_core.dic' version 2.4.1 from 2010-06-29.

Automatic conversion script
Id: cif_fix_enum 1527 2010-12-29 10:47:43Z saulius 

The following automatic conversions were performed:

'_symmetry_cell_setting' value 'Orthorhombic' changed to
'orthorhombic' according to
/home/saulius/struct/CIF-dictionaries/cif_core.dic dictionary named
'cif_core.dic' version 2.4.1 from 2010-06-29.

Automatic conversion script
Id: cif_fix_values 1715 2011-07-08 13:25:40Z adriana 
;
_cod_database_code 2207087
_cod_database_fobs_code 2207087

loop_
_symmetry_equiv_pos_as_xyz
'x, y, z'
'-x+1/2, -y, z+1/2'
'-x, y+1/2, -z+1/2'
'x+1/2, -y+1/2, -z'

loop_
_atom_site_label
_atom_site_fract_x
_atom_site_fract_y
_atom_site_fract_z
_atom_site_U_iso_or_equiv
_atom_site_adp_type
_atom_site_calc_flag
_atom_site_refinement_flags
_atom_site_occupancy
_atom_site_type_symbol
Br1 0.33783(11) 0.76067(3) 0.37981(4) 0.05730(14) Uani d . 1 Br
Br2 0.24514(11) 0.50316(4) 0.57797(3) 0.05282(13) Uani d . 1 Br
C1 0.0810(9) 0.6549(3) 0.4045(3) 0.0395(12) Uani d . 1 C
H1A 0.0677 0.6491 0.4607 0.047 Uiso calc R 1 H
H1B -0.1029 0.6717 0.3851 0.047 Uiso calc R 1 H
C2 0.4926(10) 0.5325(3) 0.4876(3) 0.0394(11) Uani d . 1 C
H2A 0.5296 0.6017 0.4852 0.047 Uiso calc R 1 H
H2B 0.6692 0.4988 0.4935 0.047 Uiso calc R 1 H
C3 0.1624(9) 0.5585(3) 0.3716(2) 0.0340(10) Uani d . 1 C
C4 0.0468(9) 0.5201(3) 0.3046(3) 0.0392(11) Uani d . 1 C
C5 0.0927(12) 0.4270(4) 0.2806(3) 0.0483(13) Uani d . 1 C
H5 -0.0003 0.4024 0.2373 0.058 Uiso calc R 1 H
C6 0.2772(12) 0.3701(3) 0.3209(3) 0.0523(14) Uani d . 1 C
H6 0.3112 0.3072 0.3038 0.063 Uiso calc R 1 H
C7 0.4168(11) 0.4044(3) 0.3877(3) 0.0434(12) Uani d . 1 C
C8 0.3485(9) 0.4995(3) 0.4135(2) 0.0335(9) Uani d . 1 C
C9 0.6450(14) 0.2542(4) 0.4098(4) 0.0770(19) Uani d . 1 C
H9A 0.5068 0.2126 0.4327 0.115 Uiso calc R 1 H
H9B 0.8269 0.2354 0.4278 0.115 Uiso calc R 1 H
H9C 0.6375 0.2486 0.3541 0.115 Uiso calc R 1 H
N1 -0.1324(10) 0.5766(3) 0.2535(2) 0.0534(12) Uani d . 1 N
O1 -0.0828(11) 0.6644(3) 0.2492(3) 0.0763(13) Uani d . 1 O
O2 -0.3141(11) 0.5353(4) 0.2187(3) 0.0910(16) Uani d . 1 O
O3 0.5906(8) 0.3537(2) 0.4321(2) 0.0541(10) Uani d . 1 O

loop_
_atom_site_aniso_label
_atom_site_aniso_U_11
_atom_site_aniso_U_22
_atom_site_aniso_U_33
_atom_site_aniso_U_12
_atom_site_aniso_U_13
_atom_site_aniso_U_23
Br1 0.0627(3) 0.0344(2) 0.0749(3) 0.0016(2) 0.0011(3) 0.0057(2)
Br2 0.0697(3) 0.0561(3) 0.0326(2) -0.0035(3) -0.0012(2) 0.0022(2)
C1 0.034(2) 0.039(2) 0.045(3) 0.0077(18) 0.0050(19) -0.0002(18)
C2 0.041(2) 0.035(2) 0.043(2) -0.0021(18) -0.002(2) 0.0011(19)
C3 0.033(2) 0.0327(19) 0.037(2) -0.0043(17) 0.0052(19) 0.0017(17)
C4 0.032(2) 0.047(2) 0.038(2) -0.0103(19) -0.0024(18) 0.0070(19)
C5 0.056(3) 0.057(3) 0.032(2) -0.018(2) -0.002(2) -0.005(2)
C6 0.079(4) 0.033(2) 0.045(3) -0.010(2) 0.000(3) -0.0069(19)
C7 0.065(3) 0.029(2) 0.037(2) -0.003(2) 0.007(2) 0.0045(19)
C8 0.045(2) 0.0317(19) 0.0237(17) -0.004(2) 0.0049(16) -0.0037(17)
C9 0.081(4) 0.044(3) 0.106(5) 0.024(3) -0.003(3) 0.004(3)
N1 0.042(2) 0.079(3) 0.040(2) 0.000(2) -0.005(2) 0.014(2)
O1 0.086(3) 0.074(2) 0.069(2) 0.011(2) -0.019(2) 0.029(2)
O2 0.084(3) 0.125(4) 0.065(3) -0.011(3) -0.037(2) 0.018(2)
O3 0.059(2) 0.0409(16) 0.062(2) 0.0164(16) -0.0027(19) 0.0024(16)

loop_
_atom_type_symbol
_atom_type_description
_atom_type_scat_dispersion_real
_atom_type_scat_dispersion_imag
_atom_type_scat_source
C C 0.0033 0.0016 'International Tables Vol C Tables 4.2.6.8 and 6.1.1.4'
H H 0.0000 0.0000 'International Tables Vol C Tables 4.2.6.8 and 6.1.1.4'
O O 0.0106 0.0060 'International Tables Vol C Tables 4.2.6.8 and 6.1.1.4'
N N 0.0061 0.0033 'International Tables Vol C Tables 4.2.6.8 and 6.1.1.4'
Br Br -0.2901 2.4595 'International Tables Vol C Tables 4.2.6.8 and 6.1.1.4'

loop_
_geom_angle_atom_site_label_1
_geom_angle_atom_site_label_2
_geom_angle_atom_site_label_3
_geom_angle
_geom_angle_publ_flag
C3 C1 Br1 114.6(3) yes
C3 C1 H1A 108.6 ?
Br1 C1 H1A 108.6 ?
C3 C1 H1B 108.6 ?
Br1 C1 H1B 108.6 ?
H1A C1 H1B 107.6 ?
C8 C2 Br2 108.7(3) yes
C8 C2 H2A 109.9 ?
Br2 C2 H2A 109.9 ?
C8 C2 H2B 109.9 ?
Br2 C2 H2B 109.9 ?
H2A C2 H2B 108.3 ?
C4 C3 C8 117.4(4) ?
C4 C3 C1 123.4(4) ?
C8 C3 C1 119.0(4) ?
C5 C4 C3 123.1(4) ?
C5 C4 N1 114.7(4) ?
C3 C4 N1 122.2(4) ?
C4 C5 C6 119.3(4) ?
C4 C5 H5 120.4 ?
C6 C5 H5 120.4 ?
C5 C6 C7 121.8(4) ?
C5 C6 H6 119.1 ?
C7 C6 H6 119.1 ?
O3 C7 C6 126.1(4) ?
O3 C7 C8 116.8(4) ?
C6 C7 C8 117.0(4) ?
C3 C8 C7 121.3(4) ?
C3 C8 C2 123.1(4) ?
C7 C8 C2 115.6(4) ?
O3 C9 H9A 109.5 ?
O3 C9 H9B 109.5 ?
H9A C9 H9B 109.5 ?
O3 C9 H9C 109.5 ?
H9A C9 H9C 109.5 ?
H9B C9 H9C 109.5 ?
O2 N1 O1 125.0(5) yes
O2 N1 C4 118.4(4) yes
O1 N1 C4 116.6(4) yes
C7 O3 C9 117.4(4) yes

loop_
_geom_bond_atom_site_label_1
_geom_bond_atom_site_label_2
_geom_bond_distance
_geom_bond_publ_flag
Br1 C1 1.953(5) yes
Br2 C2 1.993(5) yes
C1 C3 1.495(6) ?
C1 H1A 0.9700 ?
C1 H1B 0.9700 ?
C2 C8 1.516(6) ?
C2 H2A 0.9700 ?
C2 H2B 0.9700 ?
C3 C4 1.382(6) ?
C3 C8 1.404(6) ?
C4 C5 1.365(7) ?
C4 N1 1.452(6) yes
C5 C6 1.369(7) ?
C5 H5 0.9300 ?
C6 C7 1.408(7) ?
C6 H6 0.9300 ?
C7 O3 1.327(6) yes
C7 C8 1.422(6) ?
C9 O3 1.446(6) yes
C9 H9A 0.9600 ?
C9 H9B 0.9600 ?
C9 H9C 0.9600 ?
N1 O2 1.199(6) yes
N1 O1 1.235(6) yes

loop_
_geom_hbond_atom_site_label_D
_geom_hbond_atom_site_label_H
_geom_hbond_atom_site_label_A
_geom_hbond_site_symmetry_A
_geom_hbond_distance_DH
_geom_hbond_distance_HA
_geom_hbond_distance_DA
_geom_hbond_angle_DHA
C6 H6 O1 3_545 0.93 2.43 3.216(6) 143

loop_
_geom_torsion_atom_site_label_1
_geom_torsion_atom_site_label_2
_geom_torsion_atom_site_label_3
_geom_torsion_atom_site_label_4
_geom_torsion
_geom_torsion_publ_flag
Br1 C1 C3 C4 -99.7(4) ?
Br1 C1 C3 C8 85.7(4) ?
C8 C3 C4 C5 3.9(7) ?
C1 C3 C4 C5 -170.7(4) ?
C8 C3 C4 N1 -175.5(4) yes
C1 C3 C4 N1 9.9(7) ?
C3 C4 C5 C6 -4.9(8) ?
N1 C4 C5 C6 174.5(5) yes
C4 C5 C6 C7 1.4(8) ?
C5 C6 C7 O3 177.4(5) yes
C5 C6 C7 C8 2.7(7) ?
C4 C3 C8 C7 0.5(6) ?
C1 C3 C8 C7 175.4(4) ?
C4 C3 C8 C2 179.5(4) ?
C1 C3 C8 C2 -5.7(6) ?
O3 C7 C8 C3 -178.8(4) yes
C6 C7 C8 C3 -3.6(7) ?
O3 C7 C8 C2 2.2(6) ?
C6 C7 C8 C2 177.3(4) ?
Br2 C2 C8 C3 87.3(4) ?
Br2 C2 C8 C7 -93.6(4) ?
C5 C4 N1 O2 32.2(7) ?
C3 C4 N1 O2 -148.4(5) ?
C5 C4 N1 O1 -147.3(5) ?
C3 C4 N1 O1 32.1(7) ?
C6 C7 O3 C9 0.7(8) ?
C8 C7 O3 C9 175.3(4) ?

loop_
_cod_related_entry_id
_cod_related_entry_database
_cod_related_entry_code
1 ChemSpider 21128721
